data_1558317
loop_
_publ_author_name
'Zhang, Chen'
'Ye, Fei'
'Wang, Jianmin'
'He, Ping'
'Lei, Ming'
'Huang, Longbin'
'Huang, Anbang'
'Tang, Pingming'
'Lin, Hongjun'
'Liao, Yuting'
'Liang, Yong'
'Ni, Jia'
'Yan, Pangke'

_publ_section_title
;
 Design, Synthesis, and Evaluation of a Series of Novel Super Long-Acting
 DPP-4 Inhibitors for the Treatment of Type 2 Diabetes.
;
_journal_name_full 'Journal of medicinal chemistry'
_journal_paper_doi 10.1021/acs.jmedchem.0c00374
_journal_year 2020
_chemical_absolute_configuration ad
_chemical_formula_moiety 'C18 H20 F5 N4 O3 S, C2 F3 O2'
_chemical_formula_sum 'C20 H20 F8 N4 O5 S'
_chemical_formula_weight 580.46
_space_group_crystal_system monoclinic
_space_group_IT_number 4
_space_group_name_Hall 'P 2yb'
_space_group_name_H-M_alt 'P 1 21 1'
_atom_sites_solution_hydrogens geom
_atom_sites_solution_primary direct
_atom_sites_solution_secondary difmap
_audit_creation_date 2016-03-31
_audit_creation_method
;
  Olex2 1.1
  (compiled 2011.02.15 svn.r1672, GUI svn.r3494)
;
_cell_angle_alpha 90.00
_cell_angle_beta 94.623(2)
_cell_angle_gamma 90.00
_cell_formula_units_Z 2
_cell_length_a 6.12766(15)
_cell_length_b 20.2470(5)
_cell_length_c 10.0261(2)
_cell_measurement_reflns_used 4587
_cell_measurement_temperature 103.1
_cell_measurement_theta_max 70.8954
_cell_measurement_theta_min 4.3635
_cell_volume 1239.86(5)
_computing_cell_refinement
;
CrysAlisPro, Agilent Technologies,
Version 1.171.35.11 (release 16-05-2011 CrysAlis171 .NET)
(compiled May 16 2011,17:55:39)
;
_computing_data_collection
;
CrysAlisPro, Agilent Technologies,
Version 1.171.35.11 (release 16-05-2011 CrysAlis171 .NET)
(compiled May 16 2011,17:55:39)
;
_computing_data_reduction
;
CrysAlisPro, Agilent Technologies,
Version 1.171.35.11 (release 16-05-2011 CrysAlis171 .NET)
(compiled May 16 2011,17:55:39)
;
_computing_molecular_graphics
;
O. V. Dolomanov, L. J. Bourhis, R. J. Gildea, J. A. K. Howard and H. Puschmann,
OLEX2: a complete structure solution, refinement and analysis program.
J. Appl. Cryst. (2009). 42, 339-341.
;
_computing_publication_material
;
O. V. Dolomanov, L. J. Bourhis, R. J. Gildea, J. A. K. Howard and H. Puschmann,
OLEX2: a complete structure solution, refinement and analysis program.
J. Appl. Cryst. (2009). 42, 339-341.
;
_computing_structure_refinement 'SHELXL-97 (Sheldrick, 1997)'
_computing_structure_solution 'A short history of SHELX (Sheldrick, 2007)/Bruker'
_diffrn_ambient_temperature 103.1
_diffrn_detector_area_resol_mean 16.0971
_diffrn_measured_fraction_theta_full 0.990
_diffrn_measured_fraction_theta_max 0.990
_diffrn_measurement_details
;
#__ type_ start__ end____ width___ exp.time_
  1 omega  -36.00   -9.00   1.0000    1.5000
omega____ theta____ kappa____ phi______ frames
    -       -8.5000  111.0000  -30.0000 27

#__ type_ start__ end____ width___ exp.time_
  2 omega  -23.00   15.00   1.0000    1.5000
omega____ theta____ kappa____ phi______ frames
    -       -8.5000  111.0000 -120.0000 38

#__ type_ start__ end____ width___ exp.time_
  3 omega   65.00   94.00   1.0000    1.5000
omega____ theta____ kappa____ phi______ frames
    -       36.7852   37.0000   90.0000 29

#__ type_ start__ end____ width___ exp.time_
  4 omega  -26.00   43.00   1.0000    1.5000
omega____ theta____ kappa____ phi______ frames
    -       36.7852  -77.0000 -180.0000 69

#__ type_ start__ end____ width___ exp.time_
  5 omega   18.00  101.00   1.0000    1.5000
omega____ theta____ kappa____ phi______ frames
    -       36.7852   77.0000  -60.0000 83

#__ type_ start__ end____ width___ exp.time_
  6 omega   18.00  105.00   1.0000    1.5000
omega____ theta____ kappa____ phi______ frames
    -       36.7852   37.0000 -120.0000 87

#__ type_ start__ end____ width___ exp.time_
  7 omega  -31.00   61.00   1.0000    1.5000
omega____ theta____ kappa____ phi______ frames
    -       36.7852  -77.0000   90.0000 92

#__ type_ start__ end____ width___ exp.time_
  8 omega   54.00   79.00   1.0000    1.5000
omega____ theta____ kappa____ phi______ frames
    -       36.7852   37.0000    0.0000 25

#__ type_ start__ end____ width___ exp.time_
  9 omega  -27.00   39.00   1.0000    1.5000
omega____ theta____ kappa____ phi______ frames
    -       36.7852  -37.0000  -60.0000 66

#__ type_ start__ end____ width___ exp.time_
 10 omega  145.00  174.00   1.0000    1.9000
omega____ theta____ kappa____ phi______ frames
    -      108.0000   77.0000  -60.0000 29

#__ type_ start__ end____ width___ exp.time_
 11 omega   82.00  111.00   1.0000    1.9000
omega____ theta____ kappa____ phi______ frames
    -      108.0000   77.0000  -60.0000 29

#__ type_ start__ end____ width___ exp.time_
 12 omega  127.00  169.00   1.0000    1.9000
omega____ theta____ kappa____ phi______ frames
    -      108.0000   77.0000  120.0000 42

#__ type_ start__ end____ width___ exp.time_
 13 omega   42.00  130.00   1.0000    1.9000
omega____ theta____ kappa____ phi______ frames
    -      108.0000  -77.0000  120.0000 88

#__ type_ start__ end____ width___ exp.time_
 14 omega   82.00  175.00   1.0000    1.9000
omega____ theta____ kappa____ phi______ frames
    -      108.0000   76.0000 -129.0000 93

#__ type_ start__ end____ width___ exp.time_
 15 omega   83.00  151.00   1.0000    1.9000
omega____ theta____ kappa____ phi______ frames
    -      108.0000   77.0000 -180.0000 68

#__ type_ start__ end____ width___ exp.time_
 16 omega   70.00  117.00   1.0000    1.9000
omega____ theta____ kappa____ phi______ frames
    -      108.0000   15.0000  -30.0000 47

#__ type_ start__ end____ width___ exp.time_
 17 omega   54.00   96.00   1.0000    1.9000
omega____ theta____ kappa____ phi______ frames
    -      108.0000  -77.0000   60.0000 42

#__ type_ start__ end____ width___ exp.time_
 18 omega   75.00  101.00   1.0000    1.9000
omega____ theta____ kappa____ phi______ frames
    -      108.0000   15.0000 -150.0000 26

#__ type_ start__ end____ width___ exp.time_
 19 omega  142.00  173.00   1.0000    1.9000
omega____ theta____ kappa____ phi______ frames
    -      108.0000   77.0000  -30.0000 31

#__ type_ start__ end____ width___ exp.time_
 20 omega   70.00  147.00   1.0000    1.9000
omega____ theta____ kappa____ phi______ frames
    -      108.0000   15.0000   30.0000 77

#__ type_ start__ end____ width___ exp.time_
 21 omega   81.00  107.00   1.0000    1.9000
omega____ theta____ kappa____ phi______ frames
    -      108.0000   77.0000  -30.0000 26

#__ type_ start__ end____ width___ exp.time_
 22 omega   85.00  164.00   1.0000    1.9000
omega____ theta____ kappa____ phi______ frames
    -      108.0000   77.0000    0.0000 79

#__ type_ start__ end____ width___ exp.time_
 23 omega   81.00  176.00   1.0000    1.9000
omega____ theta____ kappa____ phi______ frames
    -      108.0000   77.0000  150.0000 95

#__ type_ start__ end____ width___ exp.time_
 24 omega   62.00  115.00   1.0000    1.9000
omega____ theta____ kappa____ phi______ frames
    -      108.0000  -15.0000   30.0000 53

#__ type_ start__ end____ width___ exp.time_
 25 omega  102.00  178.00   1.0000    1.9000
omega____ theta____ kappa____ phi______ frames
    -      108.0000  111.0000 -180.0000 76
;
_diffrn_measurement_device_type 'Xcalibur, Eos, Gemini'
_diffrn_measurement_method '\w scans'
_diffrn_orient_matrix_UB_11 -0.1198403000
_diffrn_orient_matrix_UB_12 -0.0615519000
_diffrn_orient_matrix_UB_13 -0.0592388000
_diffrn_orient_matrix_UB_21 0.0850871000
_diffrn_orient_matrix_UB_22 0.0149524000
_diffrn_orient_matrix_UB_23 -0.1373181000
_diffrn_orient_matrix_UB_31 0.2049376000
_diffrn_orient_matrix_UB_32 -0.0421393000
_diffrn_orient_matrix_UB_33 0.0376325000
_diffrn_radiation_monochromator graphite
_diffrn_radiation_type 'Cu K\a'
_diffrn_radiation_wavelength 1.5418
_diffrn_reflns_av_R_equivalents 0.0313
_diffrn_reflns_av_unetI/netI 0.0451
_diffrn_reflns_limit_h_max 7
_diffrn_reflns_limit_h_min -7
_diffrn_reflns_limit_k_max 24
_diffrn_reflns_limit_k_min -24
_diffrn_reflns_limit_l_max 11
_diffrn_reflns_limit_l_min -12
_diffrn_reflns_number 8355
_diffrn_reflns_theta_full 71.03
_diffrn_reflns_theta_max 71.03
_diffrn_reflns_theta_min 4.37
_diffrn_source 'Enhance (Cu) X-ray Source'
_exptl_absorpt_coefficient_mu 2.093
_exptl_absorpt_correction_T_max 1.00000
_exptl_absorpt_correction_T_min 0.65432
_exptl_absorpt_correction_type multi-scan
_exptl_absorpt_process_details
;
CrysAlisPro, Agilent Technologies,
Version 1.171.35.11 (release 16-05-2011 CrysAlis171 .NET)
(compiled May 16 2011,17:55:39)
Empirical absorption correction using spherical harmonics,
 implemented in SCALE3 ABSPACK scaling algorithm.
;
_exptl_crystal_colour colourless
_exptl_crystal_density_diffrn 1.555
_exptl_crystal_density_method 'not measured'
_exptl_crystal_description 'not measured'
_exptl_crystal_F_000 592
_exptl_crystal_size_max 0.20
_exptl_crystal_size_mid 0.20
_exptl_crystal_size_min 0.05
_refine_diff_density_max 0.371
_refine_diff_density_min -0.249
_refine_diff_density_rms 0.052
_refine_ls_abs_structure_details 'Flack H D (1983), Acta Cryst. A39, 876-881'
_refine_ls_abs_structure_Flack -0.010(15)
_refine_ls_extinction_method none
_refine_ls_goodness_of_fit_ref 1.036
_refine_ls_hydrogen_treatment mixed
_refine_ls_matrix_type full
_refine_ls_number_parameters 345
_refine_ls_number_reflns 4695
_refine_ls_number_restraints 1
_refine_ls_restrained_S_all 1.036
_refine_ls_R_factor_all 0.0377
_refine_ls_R_factor_gt 0.0364
_refine_ls_shift/su_max 0.001
_refine_ls_shift/su_mean 0.000
_refine_ls_structure_factor_coef Fsqd
_refine_ls_weighting_details 'calc w=1/[\s^2^(Fo^2^)+(0.0578P)^2^+0.1823P] where P=(Fo^2^+2Fc^2^)/3'
_refine_ls_weighting_scheme calc
_refine_ls_wR_factor_gt 0.0942
_refine_ls_wR_factor_ref 0.0959
_reflns_number_gt 4557
_reflns_number_total 4695
_reflns_threshold_expression >2sigma(I)
_cod_data_source_file jm0c00374_si_001.cif
_cod_data_source_block exp_3941
_cod_database_code 1558317
_reflns_odcompleteness_completeness 99.91
_reflns_odcompleteness_iscentric 1
_reflns_odcompleteness_theta 66.97

loop_
_space_group_symop_id
_space_group_symop_operation_xyz
1 'x, y, z'
2 '-x, y+1/2, -z'

loop_
_atom_site_label
_atom_site_type_symbol
_atom_site_fract_x
_atom_site_fract_y
_atom_site_fract_z
_atom_site_U_iso_or_equiv
_atom_site_adp_type
_atom_site_occupancy
_atom_site_symmetry_multiplicity
_atom_site_calc_flag
_atom_site_refinement_flags
_atom_site_disorder_assembly
_atom_site_disorder_group
S1 S -0.21367(10) -0.47968(2) -0.51188(5) 0.02068(14) Uani 1 1 d . . .
F4 F 0.0109(2) -0.59583(7) -1.14700(15) 0.0230(3) Uani 1 1 d . . .
F5 F 0.0086(2) -0.64556(7) -1.33695(15) 0.0264(3) Uani 1 1 d . . .
F3 F 0.0010(2) -0.70218(7) -1.15595(15) 0.0221(3) Uani 1 1 d . . .
F2 F -0.9551(3) -0.75254(12) -1.72722(18) 0.0492(5) Uani 1 1 d . . .
O1 O -0.4094(2) -0.67429(7) -1.35478(16) 0.0145(3) Uani 1 1 d . . .
F1 F -0.1578(3) -0.82985(8) -1.51112(17) 0.0345(4) Uani 1 1 d . . .
O3 O -0.2876(3) -0.41327(8) -0.53209(17) 0.0251(4) Uani 1 1 d . . .
N1 N -0.3527(3) -0.63582(8) -0.99127(18) 0.0126(4) Uani 1 1 d . . .
N3 N -0.3332(4) -0.52412(9) -0.63898(19) 0.0199(4) Uani 1 1 d . . .
N2 N -0.3306(3) -0.49762(9) -0.76658(19) 0.0176(4) Uani 1 1 d . . .
C17 C -0.3594(4) -0.59256(11) -0.6392(2) 0.0227(5) Uani 1 1 d . . .
H17 H -0.3589 -0.6205 -0.5656 0.027 Uiso 1 1 calc R . .
C10 C -0.4474(3) -0.66690(10) -1.1143(2) 0.0113(4) Uani 1 1 d . . .
H10 H -0.5999 -0.6522 -1.1284 0.014 Uiso 1 1 calc R . .
C6 C -0.4782(4) -0.76823(10) -1.4910(2) 0.0166(4) Uani 1 1 d . . .
C11 C -0.3270(4) -0.64255(10) -1.2345(2) 0.0122(4) Uani 1 1 d . . .
H11 H -0.3630 -0.5956 -1.2456 0.015 Uiso 1 1 calc R . .
C9 C -0.4492(4) -0.74231(10) -1.1065(2) 0.0136(4) Uani 1 1 d . . .
H9A H -0.5441 -0.7565 -1.0391 0.016 Uiso 1 1 calc R . .
H9B H -0.3026 -0.7584 -1.0811 0.016 Uiso 1 1 calc R . .
O2 O -0.2589(4) -0.51401(9) -0.39372(18) 0.0354(5) Uani 1 1 d . . .
N4 N -0.5215(3) -0.84433(8) -1.23582(18) 0.0138(4) Uani 1 1 d . . .
H4A H -0.6042 -0.8586 -1.1727 0.017 Uiso 1 1 calc R . .
H4B H -0.3836 -0.8571 -1.2162 0.017 Uiso 1 1 calc R . .
H4C H -0.5709 -0.8612 -1.3145 0.017 Uiso 1 1 calc R . .
C13 C -0.3921(4) -0.56307(10) -0.9892(2) 0.0143(4) Uani 1 1 d . . .
H13A H -0.5381 -0.5519 -1.0271 0.017 Uiso 1 1 calc R . .
H13B H -0.2847 -0.5391 -1.0363 0.017 Uiso 1 1 calc R . .
C14 C -0.3655(4) -0.55018(11) -0.8417(2) 0.0149(4) Uani 1 1 d . . .
C15 C -0.3857(4) -0.60929(11) -0.7699(2) 0.0192(5) Uani 1 1 d . . .
C8 C -0.5312(3) -0.77091(10) -1.2427(2) 0.0130(4) Uani 1 1 d . . .
H8 H -0.6837 -0.7574 -1.2634 0.016 Uiso 1 1 calc R . .
C3 C -0.6350(6) -0.81569(14) -1.7436(3) 0.0341(7) Uani 1 1 d . . .
H3 H -0.6901 -0.8318 -1.8264 0.041 Uiso 1 1 calc R . .
C2 C -0.4318(6) -0.83416(13) -1.6890(3) 0.0336(6) Uani 1 1 d . . .
H2 H -0.3454 -0.8624 -1.7356 0.040 Uiso 1 1 calc R . .
C4 C -0.7550(5) -0.77271(15) -1.6727(3) 0.0307(6) Uani 1 1 d . . .
C7 C -0.3945(3) -0.74549(10) -1.3530(2) 0.0131(4) Uani 1 1 d . . .
H7 H -0.2415 -0.7590 -1.3343 0.016 Uiso 1 1 calc R . .
C1 C -0.3562(5) -0.81068(11) -1.5647(3) 0.0231(5) Uani 1 1 d . . .
C5 C -0.6832(4) -0.74863(13) -1.5480(3) 0.0237(5) Uani 1 1 d . . .
H5 H -0.7698 -0.7199 -1.5028 0.028 Uiso 1 1 calc R . .
C12 C -0.0762(4) -0.64684(11) -1.2175(2) 0.0175(4) Uani 1 1 d . . .
C16 C -0.4299(4) -0.66488(10) -0.8667(2) 0.0185(5) Uani 1 1 d . . .
H16A H -0.3471 -0.7041 -0.8391 0.022 Uiso 1 1 calc R . .
H16B H -0.5845 -0.6757 -0.8776 0.022 Uiso 1 1 calc R . .
C18 C 0.0669(5) -0.48421(14) -0.5372(3) 0.0362(6) Uani 1 1 d . . .
H18A H 0.1123 -0.5296 -0.5360 0.054 Uiso 1 1 calc R . .
H18B H 0.1497 -0.4605 -0.4672 0.054 Uiso 1 1 calc R . .
H18C H 0.0918 -0.4650 -0.6221 0.054 Uiso 1 1 calc R . .
F6 F -0.3106(2) -0.91021(9) -0.98625(16) 0.0305(4) Uani 1 1 d . . .
O5 O -0.0755(3) -0.86877(8) -1.19099(17) 0.0208(3) Uani 1 1 d . . .
O4 O 0.2142(3) -0.87347(8) -1.03954(17) 0.0219(4) Uani 1 1 d . . .
F7 F -0.1238(3) -0.99216(7) -1.0513(2) 0.0407(4) Uani 1 1 d . . .
F8 F -0.0151(3) -0.94000(11) -0.87336(17) 0.0445(5) Uani 1 1 d . . .
C19 C -0.1066(4) -0.93191(13) -0.9963(3) 0.0230(5) Uani 1 1 d . . .
C20 C 0.0240(4) -0.88571(10) -1.0852(2) 0.0160(4) Uani 1 1 d . . .

loop_
_atom_site_aniso_label
_atom_site_aniso_U_11
_atom_site_aniso_U_22
_atom_site_aniso_U_33
_atom_site_aniso_U_23
_atom_site_aniso_U_13
_atom_site_aniso_U_12
S1 0.0389(3) 0.0090(2) 0.0132(2) -0.00072(19) -0.0034(2) -0.0003(2)
F4 0.0178(7) 0.0188(7) 0.0329(8) -0.0103(6) 0.0051(6) -0.0051(5)
F5 0.0250(7) 0.0271(7) 0.0294(8) -0.0068(6) 0.0158(6) -0.0058(6)
F3 0.0146(6) 0.0161(6) 0.0352(8) -0.0009(6) 0.0009(6) 0.0025(5)
F2 0.0365(9) 0.0788(14) 0.0298(10) 0.0079(9) -0.0134(8) -0.0138(9)
O1 0.0211(8) 0.0087(7) 0.0137(7) -0.0003(5) 0.0015(6) -0.0008(6)
F1 0.0441(9) 0.0318(8) 0.0285(9) -0.0027(6) 0.0081(7) 0.0157(7)
O3 0.0471(11) 0.0123(8) 0.0152(8) -0.0023(6) -0.0019(7) 0.0035(7)
N1 0.0181(8) 0.0073(8) 0.0123(9) -0.0003(6) 0.0012(7) -0.0011(6)
N3 0.0360(11) 0.0114(9) 0.0121(9) -0.0005(7) -0.0002(8) -0.0016(8)
N2 0.0265(10) 0.0140(9) 0.0120(9) -0.0001(7) 0.0005(7) 0.0005(7)
C17 0.0411(14) 0.0106(10) 0.0164(12) -0.0006(8) 0.0025(10) -0.0061(9)
C10 0.0115(9) 0.0114(9) 0.0111(10) -0.0015(7) 0.0015(7) 0.0001(7)
C6 0.0247(11) 0.0108(10) 0.0149(11) 0.0013(8) 0.0056(9) -0.0060(8)
C11 0.0173(10) 0.0074(9) 0.0121(10) 0.0006(7) 0.0027(8) -0.0006(7)
C9 0.0164(10) 0.0110(9) 0.0135(11) 0.0000(7) 0.0017(8) -0.0014(8)
O2 0.0741(15) 0.0160(8) 0.0155(9) -0.0006(7) -0.0005(9) -0.0065(9)
N4 0.0167(8) 0.0098(9) 0.0146(9) 0.0000(7) 0.0003(7) -0.0012(7)
C13 0.0194(10) 0.0086(10) 0.0151(10) -0.0007(8) 0.0022(8) -0.0002(8)
C14 0.0174(10) 0.0127(9) 0.0147(10) -0.0001(8) 0.0011(8) -0.0009(8)
C15 0.0270(12) 0.0125(10) 0.0183(11) -0.0011(9) 0.0034(9) -0.0028(9)
C8 0.0143(9) 0.0082(9) 0.0162(10) -0.0011(7) -0.0001(8) -0.0008(7)
C3 0.0573(19) 0.0320(14) 0.0128(12) -0.0013(10) 0.0011(12) -0.0256(13)
C2 0.0642(19) 0.0172(11) 0.0217(13) -0.0039(10) 0.0179(13) -0.0068(12)
C4 0.0306(14) 0.0384(15) 0.0222(13) 0.0064(11) -0.0042(11) -0.0179(12)
C7 0.0152(10) 0.0088(9) 0.0154(11) -0.0011(7) 0.0023(8) 0.0005(7)
C1 0.0357(14) 0.0135(10) 0.0214(12) 0.0005(9) 0.0093(11) -0.0018(9)
C5 0.0240(12) 0.0273(12) 0.0199(12) 0.0040(10) 0.0017(10) -0.0068(10)
C12 0.0169(10) 0.0154(10) 0.0210(11) -0.0037(9) 0.0067(9) -0.0013(8)
C16 0.0310(12) 0.0136(10) 0.0108(10) 0.0001(8) 0.0009(9) -0.0040(9)
C18 0.0352(14) 0.0258(13) 0.0454(17) 0.0004(13) -0.0106(13) 0.0004(12)
F6 0.0181(7) 0.0423(9) 0.0326(9) 0.0137(7) 0.0110(6) 0.0064(6)
O5 0.0193(7) 0.0225(8) 0.0211(8) 0.0069(7) 0.0046(6) 0.0027(6)
O4 0.0200(8) 0.0262(9) 0.0198(8) -0.0041(7) 0.0047(6) -0.0065(7)
F7 0.0353(9) 0.0184(8) 0.0699(12) 0.0076(8) 0.0134(8) -0.0069(6)
F8 0.0301(9) 0.0715(13) 0.0312(9) 0.0290(9) -0.0027(7) -0.0071(8)
C19 0.0176(11) 0.0271(12) 0.0247(13) 0.0098(10) 0.0043(10) 0.0012(9)
C20 0.0164(10) 0.0118(9) 0.0206(12) -0.0023(8) 0.0057(9) 0.0008(8)

loop_
_atom_type_symbol
_atom_type_description
_atom_type_scat_dispersion_real
_atom_type_scat_dispersion_imag
_atom_type_scat_source
C C 0.0181 0.0091 'International Tables Vol C Tables 4.2.6.8 and 6.1.1.4'
H H 0.0000 0.0000 'International Tables Vol C Tables 4.2.6.8 and 6.1.1.4'
F F 0.0727 0.0534 'International Tables Vol C Tables 4.2.6.8 and 6.1.1.4'
N N 0.0311 0.0180 'International Tables Vol C Tables 4.2.6.8 and 6.1.1.4'
O O 0.0492 0.0322 'International Tables Vol C Tables 4.2.6.8 and 6.1.1.4'
S S 0.3331 0.5567 'International Tables Vol C Tables 4.2.6.8 and 6.1.1.4'

loop_
_geom_angle_atom_site_label_1
_geom_angle_atom_site_label_2
_geom_angle_atom_site_label_3
_geom_angle
_geom_angle_site_symmetry_1
_geom_angle_site_symmetry_3
_geom_angle_publ_flag
O3 S1 N3 106.43(10) . . ?
O3 S1 C18 109.32(13) . . ?
N3 S1 C18 103.54(13) . . ?
O2 S1 O3 119.89(12) . . ?
O2 S1 N3 105.56(11) . . ?
O2 S1 C18 110.69(14) . . ?
C11 O1 C7 115.01(16) . . ?
C10 N1 C13 112.51(16) . . ?
C10 N1 C16 113.92(16) . . ?
C16 N1 C13 108.35(16) . . ?
N2 N3 S1 117.09(15) . . ?
N2 N3 C17 113.08(19) . . ?
C17 N3 S1 125.23(17) . . ?
C14 N2 N3 101.66(17) . . ?
N3 C17 H17 127.6 . . ?
C15 C17 N3 104.8(2) . . ?
C15 C17 H17 127.6 . . ?
N1 C10 H10 107.5 . . ?
N1 C10 C11 109.81(16) . . ?
N1 C10 C9 113.01(17) . . ?
C11 C10 H10 107.5 . . ?
C9 C10 H10 107.5 . . ?
C9 C10 C11 111.38(17) . . ?
C1 C6 C7 121.3(2) . . ?
C1 C6 C5 117.6(2) . . ?
C5 C6 C7 121.1(2) . . ?
O1 C11 C10 111.00(16) . . ?
O1 C11 H11 106.3 . . ?
O1 C11 C12 110.60(17) . . ?
C10 C11 H11 106.3 . . ?
C12 C11 C10 115.62(18) . . ?
C12 C11 H11 106.3 . . ?
C10 C9 H9A 109.7 . . ?
C10 C9 H9B 109.7 . . ?
C10 C9 C8 109.62(18) . . ?
H9A C9 H9B 108.2 . . ?
C8 C9 H9A 109.7 . . ?
C8 C9 H9B 109.7 . . ?
H4A N4 H4B 109.5 . . ?
H4A N4 H4C 109.5 . . ?
H4B N4 H4C 109.5 . . ?
C8 N4 H4A 109.5 . . ?
C8 N4 H4B 109.5 . . ?
C8 N4 H4C 109.5 . . ?
N1 C13 H13A 111.7 . . ?
N1 C13 H13B 111.7 . . ?
N1 C13 C14 100.43(17) . . ?
H13A C13 H13B 109.5 . . ?
C14 C13 H13A 111.7 . . ?
C14 C13 H13B 111.7 . . ?
N2 C14 C13 135.1(2) . . ?
N2 C14 C15 114.4(2) . . ?
C15 C14 C13 110.50(19) . . ?
C17 C15 C14 105.9(2) . . ?
C17 C15 C16 145.0(2) . . ?
C14 C15 C16 109.0(2) . . ?
C9 C8 H8 108.8 . . ?
N4 C8 C9 109.12(17) . . ?
N4 C8 H8 108.8 . . ?
N4 C8 C7 110.33(17) . . ?
C7 C8 C9 111.00(17) . . ?
C7 C8 H8 108.8 . . ?
C2 C3 H3 120.9 . . ?
C2 C3 C4 118.2(3) . . ?
C4 C3 H3 120.9 . . ?
C3 C2 H2 120.2 . . ?
C3 C2 C1 119.6(3) . . ?
C1 C2 H2 120.2 . . ?
F2 C4 C3 118.9(3) . . ?
F2 C4 C5 117.9(3) . . ?
C3 C4 C5 123.2(3) . . ?
O1 C7 C6 106.07(17) . . ?
O1 C7 C8 107.87(17) . . ?
O1 C7 H7 109.8 . . ?
C6 C7 C8 113.27(17) . . ?
C6 C7 H7 109.8 . . ?
C8 C7 H7 109.8 . . ?
F1 C1 C6 118.2(2) . . ?
F1 C1 C2 119.2(2) . . ?
C2 C1 C6 122.6(3) . . ?
C6 C5 H5 120.6 . . ?
C4 C5 C6 118.8(3) . . ?
C4 C5 H5 120.6 . . ?
F4 C12 F5 106.83(18) . . ?
F4 C12 F3 106.82(19) . . ?
F4 C12 C11 111.59(17) . . ?
F5 C12 F3 106.12(18) . . ?
F5 C12 C11 110.87(19) . . ?
F3 C12 C11 114.18(18) . . ?
N1 C16 C15 101.15(17) . . ?
N1 C16 H16A 111.5 . . ?
N1 C16 H16B 111.5 . . ?
C15 C16 H16A 111.5 . . ?
C15 C16 H16B 111.5 . . ?
H16A C16 H16B 109.4 . . ?
S1 C18 H18A 109.5 . . ?
S1 C18 H18B 109.5 . . ?
S1 C18 H18C 109.5 . . ?
H18A C18 H18B 109.5 . . ?
H18A C18 H18C 109.5 . . ?
H18B C18 H18C 109.5 . . ?
F6 C19 F7 106.7(2) . . ?
F6 C19 C20 111.89(19) . . ?
F7 C19 C20 109.8(2) . . ?
F8 C19 F6 107.4(2) . . ?
F8 C19 F7 106.5(2) . . ?
F8 C19 C20 114.1(2) . . ?
O5 C20 O4 130.4(2) . . ?
O5 C20 C19 114.8(2) . . ?
O4 C20 C19 114.8(2) . . ?

loop_
_geom_bond_atom_site_label_1
_geom_bond_atom_site_label_2
_geom_bond_distance
_geom_bond_site_symmetry_2
_geom_bond_publ_flag
S1 O3 1.4280(17) . ?
S1 N3 1.679(2) . ?
S1 O2 1.420(2) . ?
S1 C18 1.760(3) . ?
F4 C12 1.338(3) . ?
F5 C12 1.343(3) . ?
F3 C12 1.347(3) . ?
F2 C4 1.364(4) . ?
O1 C11 1.423(3) . ?
O1 C7 1.444(2) . ?
F1 C1 1.346(3) . ?
N1 C10 1.462(3) . ?
N1 C13 1.493(2) . ?
N1 C16 1.492(3) . ?
N3 N2 1.389(3) . ?
N3 C17 1.395(3) . ?
N2 C14 1.311(3) . ?
C17 H17 0.9300 . ?
C17 C15 1.350(3) . ?
C10 H10 0.9800 . ?
C10 C11 1.544(3) . ?
C10 C9 1.529(3) . ?
C6 C7 1.508(3) . ?
C6 C1 1.390(3) . ?
C6 C5 1.395(4) . ?
C11 H11 0.9800 . ?
C11 C12 1.535(3) . ?
C9 H9A 0.9700 . ?
C9 H9B 0.9700 . ?
C9 C8 1.530(3) . ?
N4 H4A 0.8900 . ?
N4 H4B 0.8900 . ?
N4 H4C 0.8900 . ?
N4 C8 1.489(3) . ?
C13 H13A 0.9700 . ?
C13 H13B 0.9700 . ?
C13 C14 1.497(3) . ?
C14 C15 1.407(3) . ?
C15 C16 1.497(3) . ?
C8 H8 0.9800 . ?
C8 C7 1.529(3) . ?
C3 H3 0.9300 . ?
C3 C2 1.371(5) . ?
C3 C4 1.374(5) . ?
C2 H2 0.9300 . ?
C2 C1 1.379(4) . ?
C4 C5 1.381(4) . ?
C7 H7 0.9800 . ?
C5 H5 0.9300 . ?
C16 H16A 0.9700 . ?
C16 H16B 0.9700 . ?
C18 H18A 0.9600 . ?
C18 H18B 0.9600 . ?
C18 H18C 0.9600 . ?
F6 C19 1.336(3) . ?
O5 C20 1.229(3) . ?
O4 C20 1.242(3) . ?
F7 C19 1.340(3) . ?
F8 C19 1.323(3) . ?
C19 C20 1.557(3) . ?

loop_
_geom_torsion_atom_site_label_1
_geom_torsion_atom_site_label_2
_geom_torsion_atom_site_label_3
_geom_torsion_atom_site_label_4
_geom_torsion
_geom_torsion_site_symmetry_1
_geom_torsion_site_symmetry_2
_geom_torsion_site_symmetry_3
_geom_torsion_site_symmetry_4
_geom_torsion_publ_flag
S1 N3 N2 C14 160.05(16) . . . . ?
S1 N3 C17 C15 -158.32(19) . . . . ?
F2 C4 C5 C6 -179.4(2) . . . . ?
O1 C11 C12 F4 151.69(18) . . . . ?
O1 C11 C12 F5 32.7(2) . . . . ?
O1 C11 C12 F3 -87.1(2) . . . . ?
O3 S1 N3 N2 45.7(2) . . . . ?
O3 S1 N3 C17 -160.1(2) . . . . ?
N1 C10 C11 O1 177.37(16) . . . . ?
N1 C10 C11 C12 50.3(2) . . . . ?
N1 C10 C9 C8 -174.92(17) . . . . ?
N1 C13 C14 N2 162.3(3) . . . . ?
N1 C13 C14 C15 -18.4(2) . . . . ?
N3 N2 C14 C13 177.9(2) . . . . ?
N3 N2 C14 C15 -1.3(3) . . . . ?
N3 C17 C15 C14 2.2(3) . . . . ?
N3 C17 C15 C16 -176.7(3) . . . . ?
N2 N3 C17 C15 -3.3(3) . . . . ?
N2 C14 C15 C17 -0.6(3) . . . . ?
N2 C14 C15 C16 178.7(2) . . . . ?
C17 N3 N2 C14 2.8(3) . . . . ?
C17 C15 C16 N1 -161.6(4) . . . . ?
C10 N1 C13 C14 158.06(17) . . . . ?
C10 N1 C16 C15 -157.90(18) . . . . ?
C10 C11 C12 F4 -81.1(2) . . . . ?
C10 C11 C12 F5 159.96(17) . . . . ?
C10 C11 C12 F3 40.2(3) . . . . ?
C10 C9 C8 N4 177.16(17) . . . . ?
C10 C9 C8 C7 55.4(2) . . . . ?
C11 O1 C7 C6 -176.96(16) . . . . ?
C11 O1 C7 C8 61.4(2) . . . . ?
C11 C10 C9 C8 -50.7(2) . . . . ?
C9 C10 C11 O1 51.4(2) . . . . ?
C9 C10 C11 C12 -75.6(2) . . . . ?
C9 C8 C7 O1 -58.8(2) . . . . ?
C9 C8 C7 C6 -175.84(17) . . . . ?
O2 S1 N3 N2 174.13(18) . . . . ?
O2 S1 N3 C17 -31.7(3) . . . . ?
N4 C8 C7 O1 -179.84(17) . . . . ?
N4 C8 C7 C6 63.1(2) . . . . ?
C13 N1 C10 C11 66.5(2) . . . . ?
C13 N1 C10 C9 -168.43(18) . . . . ?
C13 N1 C16 C15 -31.9(2) . . . . ?
C13 C14 C15 C17 180.0(2) . . . . ?
C13 C14 C15 C16 -0.7(3) . . . . ?
C14 C15 C16 N1 19.5(3) . . . . ?
C3 C2 C1 F1 179.0(2) . . . . ?
C3 C2 C1 C6 -0.2(4) . . . . ?
C3 C4 C5 C6 0.5(4) . . . . ?
C2 C3 C4 F2 178.3(2) . . . . ?
C2 C3 C4 C5 -1.7(4) . . . . ?
C4 C3 C2 C1 1.5(4) . . . . ?
C7 O1 C11 C10 -58.2(2) . . . . ?
C7 O1 C11 C12 71.6(2) . . . . ?
C7 C6 C1 F1 -1.7(3) . . . . ?
C7 C6 C1 C2 177.6(2) . . . . ?
C7 C6 C5 C4 -177.8(2) . . . . ?
C1 C6 C7 O1 127.8(2) . . . . ?
C1 C6 C7 C8 -114.1(2) . . . . ?
C1 C6 C5 C4 0.7(3) . . . . ?
C5 C6 C7 O1 -53.8(3) . . . . ?
C5 C6 C7 C8 64.4(3) . . . . ?
C5 C6 C1 F1 179.8(2) . . . . ?
C5 C6 C1 C2 -0.9(4) . . . . ?
C16 N1 C10 C11 -169.64(17) . . . . ?
C16 N1 C10 C9 -44.6(2) . . . . ?
C16 N1 C13 C14 31.2(2) . . . . ?
C18 S1 N3 N2 -69.5(2) . . . . ?
C18 S1 N3 C17 84.7(2) . . . . ?
F6 C19 C20 O5 -46.0(3) . . . . ?
F6 C19 C20 O4 136.0(2) . . . . ?
F7 C19 C20 O5 72.3(3) . . . . ?
F7 C19 C20 O4 -105.7(2) . . . . ?
F8 C19 C20 O5 -168.2(2) . . . . ?
F8 C19 C20 O4 13.8(3) . . . . ?
